data_4103013
loop_
_publ_author_name
'Hyunuk Kim'
'Yonghwi Kim'
'Minyoung Yoon'
'Soyoung Lim'
'Se Min Park'
'Gon Seo'
'Kimoon Kim'

_publ_section_title
;
 Highly Selective Carbon Dioxide Sorption in an Organic Molecular Porous
 Material
;
_journal_name_full 'Journal of the American Chemical Society'
_journal_page_first 12200
_journal_page_last 12202
_journal_paper_doi 10.1021/ja105211w
_journal_volume 132
_journal_year 2010
_chemical_formula_sum 'C39.72 H36 N24 O19.44'
_chemical_formula_weight 1160.61
_chemical_name_systematic
; 
 ? 
;
_space_group_IT_number 148
_symmetry_cell_setting trigonal
_symmetry_space_group_name_Hall '-R 3'
_symmetry_space_group_name_H-M 'R -3 :H'
_atom_sites_solution_hydrogens geom
_atom_sites_solution_primary direct
_atom_sites_solution_secondary difmap
_audit_creation_method SHELXL-97
_cell_angle_alpha 90.00
_cell_angle_beta 90.00
_cell_angle_gamma 120.00
_cell_formula_units_Z 9
_cell_length_a 31.782(5)
_cell_length_b 31.782(5)
_cell_length_c 12.388(3)
_cell_measurement_reflns_used 3939
_cell_measurement_temperature 90(2)
_cell_measurement_theta_max 28.69
_cell_measurement_theta_min 1.90
_cell_volume 10837(4)
_computing_cell_refinement 'DENZO (Z. Otwinowski and W. Minor, 1997)'
_computing_data_collection 'ADSC Quantum software'
_computing_data_reduction 'HKL2000 (Z. Otwinowski and W. Minor, 1997)'
_computing_molecular_graphics 'MS modeling 4.1'
_computing_publication_material 'MS modeling 4.1'
_computing_structure_refinement 'SHELXL-97 (Sheldrick, 1997)'
_computing_structure_solution 'SHELXS-97 (Sheldrick, 1990)'
_diffrn_ambient_temperature 90(2)
_diffrn_measured_fraction_theta_full 0.743
_diffrn_measured_fraction_theta_max 0.743
_diffrn_measurement_device_type 'ADSC Quantum 210'
_diffrn_measurement_method \w-scan
_diffrn_radiation_monochromator Si(111)
_diffrn_radiation_source PAL
_diffrn_radiation_type synchrotron
_diffrn_radiation_wavelength 0.75000
_diffrn_reflns_av_R_equivalents 0.0214
_diffrn_reflns_av_sigmaI/netI 0.0234
_diffrn_reflns_limit_h_max 38
_diffrn_reflns_limit_h_min -38
_diffrn_reflns_limit_k_max 36
_diffrn_reflns_limit_k_min -38
_diffrn_reflns_limit_l_max 13
_diffrn_reflns_limit_l_min 0
_diffrn_reflns_number 10421
_diffrn_reflns_theta_full 28.69
_diffrn_reflns_theta_max 28.69
_diffrn_reflns_theta_min 1.90
_exptl_absorpt_coefficient_mu 0.147
_exptl_absorpt_correction_T_max 0.9854
_exptl_absorpt_correction_T_min 0.9434
_exptl_absorpt_correction_type multi-scan
_exptl_absorpt_process_details HKL2000
_exptl_crystal_colour colorless
_exptl_crystal_density_diffrn 1.601
_exptl_crystal_density_method 'not measured'
_exptl_crystal_description needle
_exptl_crystal_F_000 5381
_exptl_crystal_size_max 0.40
_exptl_crystal_size_mid 0.20
_exptl_crystal_size_min 0.10
_refine_diff_density_max 0.667
_refine_diff_density_min -0.405
_refine_diff_density_rms 0.096
_refine_ls_extinction_coef 0.0063(8)
_refine_ls_extinction_expression Fc^*^=kFc[1+0.001xFc^2^\l^3^/sin(2\q)]^-1/4^
_refine_ls_extinction_method SHELXL
_refine_ls_goodness_of_fit_ref 1.094
_refine_ls_hydrogen_treatment constr
_refine_ls_matrix_type full
_refine_ls_number_parameters 735
_refine_ls_number_reflns 3939
_refine_ls_number_restraints 168
_refine_ls_restrained_S_all 1.140
_refine_ls_R_factor_all 0.0957
_refine_ls_R_factor_gt 0.0821
_refine_ls_shift/su_max 0.000
_refine_ls_shift/su_mean 0.000
_refine_ls_structure_factor_coef Fsqd
_refine_ls_weighting_details 'calc w=1/[\s^2^(Fo^2^)+(0.1781P)^2^+11.4425P] where P=(Fo^2^+2Fc^2^)/3'
_refine_ls_weighting_scheme calc
_refine_ls_wR_factor_gt 0.2335
_refine_ls_wR_factor_ref 0.2466
_reflns_number_gt 3146
_reflns_number_total 3939
_reflns_threshold_expression >2sigma(I)
_cod_data_source_file ja105211w_si_001.cif
_cod_data_source_block r-3
_cod_original_cell_volume 10836(3)
_cod_original_sg_symbol_H-M 'R -3'
_cod_database_code 4103013

loop_
_symmetry_equiv_pos_as_xyz
'x, y, z'
'-y, x-y, z'
'-x+y, -x, z'
'x+2/3, y+1/3, z+1/3'
'-y+2/3, x-y+1/3, z+1/3'
'-x+y+2/3, -x+1/3, z+1/3'
'x+1/3, y+2/3, z+2/3'
'-y+1/3, x-y+2/3, z+2/3'
'-x+y+1/3, -x+2/3, z+2/3'
'-x, -y, -z'
'y, -x+y, -z'
'x-y, x, -z'
'-x+2/3, -y+1/3, -z+1/3'
'y+2/3, -x+y+1/3, -z+1/3'
'x-y+2/3, x+1/3, -z+1/3'
'-x+1/3, -y+2/3, -z+2/3'
'y+1/3, -x+y+2/3, -z+2/3'
'x-y+1/3, x+2/3, -z+2/3'

loop_
_atom_site_label
_atom_site_type_symbol
_atom_site_fract_x
_atom_site_fract_y
_atom_site_fract_z
_atom_site_U_iso_or_equiv
_atom_site_adp_type
_atom_site_occupancy
_atom_site_symmetry_multiplicity
_atom_site_calc_flag
_atom_site_refinement_flags
_atom_site_disorder_assembly
_atom_site_disorder_group
O1 O 0.2274(3) 0.9874(3) 0.1814(6) 0.0554(18) Uani 0.57 1 d PD A 1
O2 O 0.1335(4) 0.7860(3) -0.0412(11) 0.048(2) Uani 0.57 1 d PD A 1
O3 O 0.1246(4) 0.9574(4) 0.3161(8) 0.059(3) Uani 0.57 1 d PD A 1
O4 O 0.0267(6) 0.7539(3) 0.1075(11) 0.062(3) Uani 0.57 1 d PD A 1
O5 O 0.1058(4) 0.9071(3) 0.5945(9) 0.048(2) Uani 0.57 1 d PD A 1
O6 O 0.0281(4) 0.7162(3) 0.3546(7) 0.053(2) Uani 0.57 1 d PD A 1
N1 N 0.2401(3) 0.9384(3) 0.0625(7) 0.045(2) Uani 0.57 1 d PD . 1
N2 N 0.1705(3) 0.9384(3) 0.0558(8) 0.052(2) Uani 0.57 1 d PD A 1
N3 N 0.2044(3) 0.8605(3) -0.0276(7) 0.034(2) Uani 0.57 1 d PD . 1
N4 N 0.1329(4) 0.8575(3) -0.0233(7) 0.038(2) Uani 0.57 1 d PD A 1
N5 N 0.0956(3) 0.9158(4) 0.1576(7) 0.047(2) Uani 0.57 1 d PD A 1
N6 N 0.0542(4) 0.8824(4) 0.3055(8) 0.047(2) Uani 0.57 1 d PD A 1
N7 N 0.0591(4) 0.8363(3) 0.0730(9) 0.046(2) Uani 0.57 1 d PD A 1
N8 N 0.0088(5) 0.8038(4) 0.2133(8) 0.053(3) Uani 0.57 1 d PD A 1
N9 N 0.0412(3) 0.8510(4) 0.4903(6) 0.044(2) Uani 0.57 1 d PD A 1
N10 N 0.0685(3) 0.8232(4) 0.6210(7) 0.043(2) Uani 0.57 1 d PD A 1
N11 N 0.0077(3) 0.7742(3) 0.3958(5) 0.0388(16) Uani 0.57 1 d PD A 1
N12 N 0.0353(3) 0.7470(3) 0.5254(6) 0.046(2) Uani 0.57 1 d PD A 1
C1 C 0.2146(4) 0.9581(4) 0.1079(8) 0.049(3) Uani 0.57 1 d PD A 1
C2 C 0.2169(3) 0.9107(3) -0.0342(7) 0.039(2) Uani 0.57 1 d PD A 1
H2 H 0.2359 0.9269 -0.1008 0.047 Uiso 0.57 1 calc PR A 1
C3 C 0.1673(3) 0.9086(3) -0.0325(7) 0.041(2) Uani 0.57 1 d PD A 1
H3 H 0.1621 0.9217 -0.1014 0.049 Uiso 0.57 1 calc PR A 1
C4 C 0.1545(3) 0.8300(3) -0.0269(11) 0.036(2) Uani 0.57 1 d PD A 1
C5 C 0.1342(4) 0.9504(4) 0.0882(8) 0.058(4) Uani 0.57 1 d PD A 1
H5A H 0.1508 0.9821 0.1260 0.070 Uiso 0.57 1 calc PR A 1
H5B H 0.1192 0.9547 0.0222 0.070 Uiso 0.57 1 calc PR A 1
C6 C 0.0810(4) 0.8364(4) -0.0275(8) 0.039(2) Uani 0.57 1 d PD A 1
H6A H 0.0731 0.8546 -0.0809 0.047 Uiso 0.57 1 calc PR A 1
H6B H 0.0665 0.8025 -0.0535 0.047 Uiso 0.57 1 calc PR A 1
C7 C 0.0936(4) 0.9228(4) 0.2653(8) 0.043(3) Uani 0.57 1 d PD A 1
C8 C 0.0525(3) 0.8748(3) 0.1168(8) 0.043(2) Uani 0.57 1 d PD A 1
H8 H 0.0358 0.8852 0.0637 0.051 Uiso 0.57 1 calc PR A 1
C9 C 0.0213(3) 0.8534(3) 0.2204(7) 0.045(2) Uani 0.57 1 d PD A 1
H9 H -0.0083 0.8568 0.2188 0.055 Uiso 0.57 1 calc PR A 1
C10 C 0.0293(4) 0.7929(3) 0.1308(10) 0.049(3) Uani 0.57 1 d PDU A 1
C11 C 0.0376(5) 0.8836(5) 0.4150(10) 0.049(3) Uani 0.57 1 d PD A 1
H11A H 0.0032 0.8756 0.4114 0.059 Uiso 0.57 1 calc PR A 1
H11B H 0.0569 0.9172 0.4431 0.059 Uiso 0.57 1 calc PR A 1
C12 C -0.0195(4) 0.7697(4) 0.2982(7) 0.048(2) Uani 0.57 1 d PD A 1
H12A H -0.0471 0.7745 0.3169 0.058 Uiso 0.57 1 calc PR A 1
H12B H -0.0331 0.7362 0.2699 0.058 Uiso 0.57 1 calc PR A 1
C13 C 0.0748(5) 0.8650(5) 0.5684(15) 0.051(4) Uani 0.57 1 d PD A 1
C15 C 0.0061(2) 0.8002(3) 0.4913(5) 0.0401(17) Uani 0.57 1 d PD A 1
H15 H -0.0274 0.7939 0.5067 0.048 Uiso 0.57 1 calc PR A 1
C16 C 0.0251(3) 0.7802(3) 0.5812(6) 0.0403(19) Uani 0.57 1 d PD A 1
H16 H 0.0005 0.7638 0.6396 0.048 Uiso 0.57 1 calc PR A 1
C17 C 0.0238(4) 0.7429(4) 0.4199(6) 0.037(3) Uani 0.57 1 d PD A 1
C18 C 0.0948(3) 0.8232(3) 0.7143(7) 0.041(2) Uani 0.57 1 d PDU . 1
H18A H 0.0713 0.8023 0.7701 0.050 Uiso 0.57 1 calc PR . 1
H18B H 0.1129 0.8566 0.7435 0.050 Uiso 0.57 1 calc PR . 1
C19 C 0.0427(3) 0.7124(4) 0.5798(8) 0.051(2) Uani 0.57 1 d PD . 1
H19A H 0.0294 0.6826 0.5350 0.061 Uiso 0.57 1 calc PR . 1
H19B H 0.0242 0.7036 0.6483 0.061 Uiso 0.57 1 calc PR . 1
O1' O 0.2100(4) 0.9896(4) 0.1907(10) 0.061(3) Uani 0.43 1 d PD B 2
O2' O 0.1221(7) 0.7872(6) -0.025(2) 0.071(5) Uani 0.43 1 d PD B 2
O3' O 0.1146(6) 0.9492(5) 0.3452(11) 0.059(3) Uani 0.43 1 d PD B 2
O4' O 0.0210(7) 0.7505(6) 0.1275(16) 0.075(6) Uani 0.43 1 d PD B 2
O5' O 0.1089(6) 0.8958(4) 0.6037(16) 0.057(4) Uani 0.43 1 d PD B 2
O6' O 0.0354(6) 0.7047(5) 0.3627(11) 0.063(4) Uani 0.43 1 d PD B 2
N1' N 0.2248(5) 0.9453(4) 0.0625(12) 0.056(4) Uani 0.43 1 d PD . 2
N2' N 0.1520(6) 0.9384(5) 0.0679(10) 0.063(4) Uani 0.43 1 d PD B 2
N3' N 0.1888(5) 0.8651(4) -0.0232(11) 0.049(3) Uani 0.43 1 d PD . 2
N4' N 0.1155(6) 0.8567(5) -0.0086(14) 0.063(5) Uani 0.43 1 d PD B 2
N5' N 0.0792(5) 0.9085(6) 0.1877(14) 0.088(5) Uani 0.43 1 d PD B 2
N6' N 0.0437(5) 0.8745(6) 0.3385(12) 0.062(5) Uani 0.43 1 d PD B 2
N7' N 0.0443(5) 0.8311(5) 0.0974(14) 0.063(5) Uani 0.43 1 d PD B 2
N8' N 0.0041(6) 0.7946(5) 0.2499(14) 0.065(5) Uani 0.43 1 d PD B 2
N9' N 0.0430(6) 0.8366(4) 0.5103(15) 0.066(5) Uani 0.43 1 d PD B 2
N10' N 0.0774(5) 0.8123(5) 0.6314(14) 0.063(5) Uani 0.43 1 d PD B 2
N11' N 0.0114(4) 0.7583(4) 0.4153(10) 0.061(4) Uani 0.43 1 d PD B 2
N12' N 0.0466(5) 0.7366(4) 0.5343(9) 0.056(4) Uani 0.43 1 d PD B 2
C1' C 0.1965(6) 0.9588(6) 0.1188(13) 0.055(4) Uani 0.43 1 d PD B 2
C2' C 0.1989(6) 0.9148(4) -0.0301(9) 0.056(5) Uani 0.43 1 d PD B 2
H2' H 0.2148 0.9304 -0.0999 0.068 Uiso 0.43 1 calc PR B 2
C3' C 0.1480(6) 0.9083(5) -0.0204(11) 0.069(5) Uani 0.43 1 d PD B 2
H3' H 0.1398 0.9201 -0.0875 0.083 Uiso 0.43 1 calc PR B 2
C4' C 0.1392(7) 0.8318(6) -0.0233(18) 0.063(6) Uani 0.43 1 d PD B 2
C5' C 0.1136(8) 0.9451(7) 0.1146(14) 0.086(8) Uani 0.43 1 d PD B 2
H5'1 H 0.1293 0.9765 0.1535 0.103 Uiso 0.43 1 calc PR B 2
H5'2 H 0.0949 0.9481 0.0542 0.103 Uiso 0.43 1 calc PR B 2
C6' C 0.0637(7) 0.8333(7) -0.0071(15) 0.070(5) Uani 0.43 1 d PD B 2
H6'1 H 0.0532 0.8509 -0.0561 0.084 Uiso 0.43 1 calc PR B 2
H6'2 H 0.0502 0.7998 -0.0352 0.084 Uiso 0.43 1 calc PR B 2
C7' C 0.0848(8) 0.9125(7) 0.2972(16) 0.075(8) Uani 0.43 1 d PD B 2
C8' C 0.0352(5) 0.8656(5) 0.1536(13) 0.083(7) Uani 0.43 1 d PD B 2
H8' H 0.0146 0.8745 0.1090 0.100 Uiso 0.43 1 calc PR B 2
C9' C 0.0098(6) 0.8418(5) 0.2600(14) 0.079(5) Uani 0.43 1 d PD B 2
H9' H -0.0224 0.8402 0.2661 0.095 Uiso 0.43 1 calc PR B 2
C10' C 0.0257(8) 0.7890(6) 0.1622(16) 0.082(8) Uani 0.43 1 d PD B 2
C11' C 0.0325(6) 0.8694(6) 0.4513(14) 0.063(6) Uani 0.43 1 d PD B 2
H11C H -0.0025 0.8582 0.4596 0.075 Uiso 0.43 1 calc PR B 2
H11D H 0.0508 0.9019 0.4852 0.075 Uiso 0.43 1 calc PR B 2
C12' C -0.0181(5) 0.7550(5) 0.3236(14) 0.081(6) Uani 0.43 1 d PD B 2
H12C H -0.0486 0.7526 0.3504 0.097 Uiso 0.43 1 calc PR B 2
H12D H -0.0269 0.7246 0.2841 0.097 Uiso 0.43 1 calc PR B 2
C13' C 0.0790(6) 0.8527(6) 0.5831(18) 0.052(6) Uani 0.43 1 d PD B 2
C15' C 0.0111(4) 0.7849(4) 0.5127(13) 0.077(7) Uani 0.43 1 d PD B 2
H15' H -0.0226 0.7760 0.5345 0.092 Uiso 0.43 1 calc PR B 2
C16' C 0.0352(5) 0.7678(4) 0.5959(12) 0.065(4) Uani 0.43 1 d PD B 2
H16' H 0.0128 0.7501 0.6573 0.078 Uiso 0.43 1 calc PR B 2
C17' C 0.0313(7) 0.7304(7) 0.4308(11) 0.048(5) Uani 0.43 1 d PD B 2
C18' C 0.1094(7) 0.8149(4) 0.7165(10) 0.054(4) Uani 0.43 1 d PDU . 2
H18C H 0.0893 0.7937 0.7762 0.065 Uiso 0.43 1 calc PR . 2
H18D H 0.1267 0.8486 0.7442 0.065 Uiso 0.43 1 calc PR . 2
C19' C 0.0556(7) 0.7017(5) 0.5833(11) 0.057(4) Uani 0.43 1 d PD . 2
H19C H 0.0433 0.6729 0.5358 0.068 Uiso 0.43 1 calc PR . 2
H19D H 0.0376 0.6911 0.6525 0.068 Uiso 0.43 1 calc PR . 2
C1C C 0.0364(3) 0.9269(3) 0.7135(6) 0.088(2) Uani 0.64 1 d PD . .
O1C O 0.0244(3) 0.9412(2) 0.6349(6) 0.117(2) Uani 0.64 1 d PD . .
O2C O 0.04964(17) 0.91400(19) 0.7837(5) 0.0986(18) Uani 0.64 1 d PDU . .
C2C C 0.1241(2) 0.7869(2) 0.2435(5) 0.0874(16) Uani 0.89 1 d P . .
O3C O 0.11891(12) 0.81846(12) 0.2644(4) 0.0897(12) Uani 0.89 1 d P . .
O4C O 0.1289(3) 0.7550(2) 0.2213(4) 0.140(2) Uani 0.89 1 d PU . .
C3C C 0.0040(9) 0.9576(10) 0.847(2) 0.218(15) Uani 0.33 1 d PDU . .
O5C O -0.0371(8) 0.9384(5) 0.8056(14) 0.148(5) Uani 0.33 1 d PDU . .
O6C O 0.0364(11) 0.9666(16) 0.914(3) 0.311(19) Uani 0.33 1 d PDU . .

loop_
_atom_site_aniso_label
_atom_site_aniso_U_11
_atom_site_aniso_U_22
_atom_site_aniso_U_33
_atom_site_aniso_U_23
_atom_site_aniso_U_13
_atom_site_aniso_U_12
O1 0.072(4) 0.041(3) 0.034(3) -0.016(2) -0.011(3) 0.014(3)
O2 0.049(3) 0.035(3) 0.045(6) 0.003(3) -0.006(3) 0.009(2)
O3 0.060(4) 0.062(5) 0.030(5) -0.010(3) -0.002(3) 0.011(3)
O4 0.067(5) 0.042(4) 0.031(4) -0.001(3) 0.004(3) -0.006(3)
O5 0.046(3) 0.051(5) 0.042(3) -0.011(4) -0.005(2) 0.020(4)
O6 0.064(4) 0.040(4) 0.037(4) -0.008(3) 0.003(2) 0.013(3)
N1 0.052(5) 0.034(4) 0.032(3) -0.003(2) -0.003(3) 0.008(3)
N2 0.042(4) 0.054(4) 0.038(4) -0.016(3) 0.004(3) 0.008(3)
N3 0.030(4) 0.035(4) 0.030(3) -0.005(3) 0.004(3) 0.012(3)
N4 0.033(4) 0.034(4) 0.034(4) 0.006(3) 0.003(3) 0.008(3)
N5 0.048(4) 0.049(4) 0.025(4) -0.007(3) 0.002(3) 0.009(3)
N6 0.038(5) 0.073(5) 0.025(4) -0.002(4) 0.009(4) 0.024(4)
N7 0.046(5) 0.044(3) 0.023(5) -0.002(3) 0.014(3) 0.005(3)
N8 0.043(3) 0.068(5) 0.010(4) 0.001(3) 0.003(3) -0.001(3)
N9 0.037(4) 0.061(6) 0.027(4) -0.002(4) -0.007(2) 0.018(4)
N10 0.041(4) 0.047(6) 0.025(3) -0.001(4) -0.002(2) 0.010(4)
N11 0.034(3) 0.049(4) 0.027(3) -0.007(3) 0.001(2) 0.016(3)
N12 0.036(3) 0.045(5) 0.042(5) 0.000(4) -0.003(2) 0.008(3)
C1 0.045(5) 0.046(6) 0.028(6) 0.002(4) 0.003(5) 0.001(4)
C2 0.041(4) 0.040(5) 0.021(3) -0.006(3) -0.002(3) 0.008(3)
C3 0.039(4) 0.033(3) 0.028(3) -0.001(2) 0.009(4) 0.002(4)
C4 0.037(5) 0.036(5) 0.023(3) 0.008(2) -0.005(3) 0.008(5)
C5 0.064(7) 0.047(5) 0.028(4) -0.009(4) 0.012(4) 0.001(5)
C6 0.032(5) 0.047(4) 0.022(4) 0.002(3) 0.003(3) 0.008(4)
C7 0.057(4) 0.044(4) 0.019(7) -0.005(5) -0.012(4) 0.017(3)
C8 0.038(5) 0.054(4) 0.025(4) -0.005(3) -0.001(3) 0.014(3)
C9 0.035(5) 0.069(5) 0.015(5) -0.006(5) 0.000(4) 0.013(3)
C10 0.042(4) 0.058(6) 0.010(4) -0.007(3) -0.012(3) -0.003(3)
C11 0.046(5) 0.070(6) 0.027(6) 0.001(5) 0.001(4) 0.027(5)
C12 0.047(5) 0.055(6) 0.026(4) -0.001(3) -0.004(3) 0.013(4)
C13 0.047(7) 0.069(6) 0.033(5) 0.004(5) 0.009(4) 0.026(6)
C15 0.038(3) 0.054(5) 0.024(3) -0.008(3) 0.004(2) 0.019(4)
C16 0.032(3) 0.052(5) 0.031(4) -0.006(3) 0.007(2) 0.016(3)
C17 0.038(6) 0.029(8) 0.035(4) 0.002(4) 0.003(3) 0.010(4)
C18 0.041(4) 0.059(5) 0.022(4) -0.007(3) 0.003(3) 0.023(3)
C19 0.047(5) 0.045(6) 0.043(4) -0.013(4) -0.007(3) 0.010(4)
O1' 0.101(8) 0.068(5) 0.038(5) -0.016(3) -0.009(5) 0.060(6)
O2' 0.104(13) 0.046(5) 0.060(6) -0.003(4) 0.013(7) 0.034(6)
O3' 0.079(8) 0.054(6) 0.042(8) -0.016(5) -0.015(6) 0.032(6)
O4' 0.055(7) 0.092(11) 0.076(12) -0.047(8) -0.025(7) 0.034(7)
O5' 0.049(5) 0.034(5) 0.087(7) 0.005(4) 0.018(4) 0.020(4)
O6' 0.074(6) 0.051(6) 0.064(6) 0.005(4) 0.023(4) 0.030(4)
N1' 0.090(10) 0.046(6) 0.032(6) 0.005(4) 0.018(6) 0.035(6)
N2' 0.097(12) 0.076(7) 0.030(7) -0.019(5) -0.006(7) 0.054(9)
N3' 0.079(9) 0.049(7) 0.032(4) 0.001(3) 0.006(6) 0.042(8)
N4' 0.080(14) 0.062(8) 0.061(7) -0.018(5) -0.008(8) 0.045(10)
N5' 0.105(12) 0.101(11) 0.072(12) -0.034(10) -0.019(9) 0.062(10)
N6' 0.041(6) 0.079(9) 0.067(12) -0.045(8) -0.011(7) 0.029(6)
N7' 0.074(11) 0.092(12) 0.041(10) -0.021(7) -0.018(7) 0.055(10)
N8' 0.063(8) 0.069(9) 0.052(12) -0.020(9) -0.005(9) 0.024(8)
N9' 0.044(6) 0.049(6) 0.109(13) -0.005(7) 0.007(6) 0.025(6)
N10' 0.080(10) 0.038(5) 0.073(10) 0.016(5) 0.041(7) 0.032(5)
N11' 0.048(6) 0.032(7) 0.107(10) -0.002(5) -0.003(5) 0.025(4)
N12' 0.094(9) 0.042(5) 0.044(7) 0.017(4) 0.035(6) 0.043(5)
C1' 0.078(11) 0.056(8) 0.038(7) 0.005(6) 0.009(9) 0.039(9)
C2' 0.102(15) 0.041(6) 0.031(6) 0.012(4) 0.028(10) 0.039(10)
C3' 0.134(14) 0.061(7) 0.027(7) -0.007(5) -0.023(8) 0.059(9)
C4' 0.082(12) 0.067(11) 0.040(7) -0.005(5) -0.027(9) 0.038(9)
C5' 0.14(2) 0.100(18) 0.065(15) -0.042(13) -0.048(13) 0.093(19)
C6' 0.085(12) 0.074(10) 0.071(15) -0.039(9) -0.037(10) 0.054(10)
C7' 0.12(2) 0.100(19) 0.035(10) 0.008(11) -0.015(13) 0.079(17)
C8' 0.070(14) 0.108(17) 0.09(2) -0.057(15) -0.042(12) 0.062(13)
C9' 0.060(8) 0.102(12) 0.079(13) -0.043(9) -0.013(7) 0.044(8)
C10' 0.092(13) 0.110(14) 0.068(17) -0.047(10) -0.052(10) 0.069(11)
C11' 0.040(6) 0.082(14) 0.062(16) -0.019(11) -0.001(9) 0.027(8)
C12' 0.023(4) 0.050(7) 0.158(17) -0.004(8) -0.012(7) 0.009(5)
C13' 0.032(6) 0.077(14) 0.051(13) -0.010(11) 0.010(6) 0.030(9)
C15' 0.037(6) 0.029(5) 0.16(2) 0.009(7) 0.036(8) 0.015(4)
C16' 0.068(8) 0.035(5) 0.097(11) 0.003(6) 0.044(7) 0.030(5)
C17' 0.045(6) 0.037(7) 0.071(11) 0.009(7) 0.025(6) 0.027(4)
C18' 0.076(11) 0.045(5) 0.042(6) 0.000(4) 0.023(7) 0.032(6)
C19' 0.087(10) 0.035(6) 0.052(6) 0.014(4) 0.036(6) 0.032(7)
C1C 0.076(4) 0.083(5) 0.078(6) -0.001(4) 0.009(4) 0.019(4)
O1C 0.156(6) 0.114(5) 0.102(5) 0.000(4) -0.005(4) 0.084(5)
O2C 0.066(3) 0.085(3) 0.095(4) 0.033(3) -0.023(2) 0.000(2)
C2C 0.113(4) 0.092(4) 0.088(4) 0.028(3) 0.034(3) 0.074(3)
O3C 0.071(2) 0.0606(19) 0.149(4) -0.012(2) -0.020(2) 0.0413(17)
O4C 0.229(5) 0.136(3) 0.128(4) 0.036(3) 0.078(4) 0.147(4)
C3C 0.27(2) 0.21(2) 0.28(3) -0.039(16) 0.052(17) 0.200(19)
O5C 0.185(10) 0.087(6) 0.152(10) 0.021(6) -0.029(8) 0.053(7)
O6C 0.31(2) 0.32(2) 0.31(2) -0.027(11) 0.005(11) 0.155(13)

loop_
_atom_type_symbol
_atom_type_description
_atom_type_scat_dispersion_real
_atom_type_scat_dispersion_imag
_atom_type_scat_source
C C -0.0020 0.0018 'International Tables Vol C Tables 4.2.6.8 and 6.1.1.4'
H H 0.0000 0.0000 'International Tables Vol C Tables 4.2.6.8 and 6.1.1.4'
N N -0.0031 0.0037 'International Tables Vol C Tables 4.2.6.8 and 6.1.1.4'
O O -0.0041 0.0069 'International Tables Vol C Tables 4.2.6.8 and 6.1.1.4'

loop_
_geom_angle_atom_site_label_1
_geom_angle_atom_site_label_2
_geom_angle_atom_site_label_3
_geom_angle
_geom_angle_site_symmetry_1
_geom_angle_site_symmetry_3
C1 N1 C2 112.3(8) . .
C1 N1 C19 124.0(7) . 16_565
C2 N1 C19 121.4(8) . 16_565
C1 N2 C3 112.3(8) . .
C1 N2 C5 121.2(9) . .
C3 N2 C5 126.5(9) . .
C4 N3 C2 111.2(8) . .
C4 N3 C18 123.1(8) . 16_565
C2 N3 C18 123.9(7) . 16_565
C4 N4 C6 122.2(7) . .
C4 N4 C3 112.3(9) . .
C6 N4 C3 124.8(9) . .
C7 N5 C5 123.2(8) . .
C7 N5 C8 113.2(7) . .
C5 N5 C8 122.9(8) . .
C7 N6 C11 119.1(10) . .
C7 N6 C9 111.5(9) . .
C11 N6 C9 122.5(10) . .
C10 N7 C6 122.2(8) . .
C10 N7 C8 109.0(8) . .
C6 N7 C8 126.9(9) . .
C10 N8 C9 115.4(10) . .
C10 N8 C12 123.7(10) . .
C9 N8 C12 120.5(9) . .
C13 N9 C15 114.2(10) . .
C13 N9 C11 124.4(11) . .
C15 N9 C11 121.3(9) . .
C13 N10 C18 124.8(8) . .
C13 N10 C16 110.6(9) . .
C18 N10 C16 123.6(10) . .
C17 N11 C12 122.4(7) . .
C17 N11 C15 111.6(7) . .
C12 N11 C15 122.9(7) . .
C17 N12 C19 122.2(9) . .
C17 N12 C16 112.9(9) . .
C19 N12 C16 122.4(7) . .
O1 C1 N1 127.7(11) . .
O1 C1 N2 124.8(13) . .
N1 C1 N2 107.6(7) . .
N1 C2 N3 113.5(8) . .
N1 C2 C3 102.4(7) . .
N3 C2 C3 103.9(7) . .
N1 C2 H2 112.1 . .
N3 C2 H2 112.1 . .
C3 C2 H2 112.1 . .
N2 C3 N4 116.9(8) . .
N2 C3 C2 104.6(7) . .
N4 C3 C2 103.6(8) . .
N2 C3 H3 110.4 . .
N4 C3 H3 110.4 . .
C2 C3 H3 110.4 . .
O2 C4 N4 125.2(10) . .
O2 C4 N3 125.5(11) . .
N4 C4 N3 108.7(8) . .
N5 C5 N2 116.7(9) . .
N5 C5 H5A 108.1 . .
N2 C5 H5A 108.1 . .
N5 C5 H5B 108.1 . .
N2 C5 H5B 108.1 . .
H5A C5 H5B 107.3 . .
N7 C6 N4 114.4(8) . .
N7 C6 H6A 108.7 . .
N4 C6 H6A 108.7 . .
N7 C6 H6B 108.7 . .
N4 C6 H6B 108.7 . .
H6A C6 H6B 107.6 . .
O3 C7 N5 124.7(11) . .
O3 C7 N6 127.5(11) . .
N5 C7 N6 107.4(8) . .
N5 C8 N7 115.1(8) . .
N5 C8 C9 102.6(7) . .
N7 C8 C9 105.5(8) . .
N5 C8 H8 111.0 . .
N7 C8 H8 111.0 . .
C9 C8 H8 111.0 . .
N8 C9 N6 117.6(9) . .
N8 C9 C8 101.5(8) . .
N6 C9 C8 102.9(8) . .
N8 C9 H9 111.3 . .
N6 C9 H9 111.3 . .
C8 C9 H9 111.3 . .
O4 C10 N8 129.7(11) . .
O4 C10 N7 122.4(10) . .
N8 C10 N7 107.8(9) . .
N6 C11 N9 114.9(10) . .
N6 C11 H11A 108.5 . .
N9 C11 H11A 108.5 . .
N6 C11 H11B 108.5 . .
N9 C11 H11B 108.5 . .
H11A C11 H11B 107.5 . .
N11 C12 N8 114.4(9) . .
N11 C12 H12A 108.7 . .
N8 C12 H12A 108.7 . .
N11 C12 H12B 108.7 . .
N8 C12 H12B 108.7 . .
H12A C12 H12B 107.6 . .
O5 C13 N9 128.0(14) . .
O5 C13 N10 124.0(11) . .
N9 C13 N10 107.9(10) . .
N9 C15 N11 113.8(6) . .
N9 C15 C16 103.1(6) . .
N11 C15 C16 102.7(6) . .
N9 C15 H15 112.2 . .
N11 C15 H15 112.2 . .
C16 C15 H15 112.2 . .
N12 C16 N10 113.4(8) . .
N12 C16 C15 103.6(5) . .
N10 C16 C15 103.8(8) . .
N12 C16 H16 111.8 . .
N10 C16 H16 111.8 . .
C15 C16 H16 111.8 . .
O6 C17 N11 125.1(8) . .
O6 C17 N12 125.8(12) . .
N11 C17 N12 109.1(10) . .
N10 C18 N3 114.1(7) . 16_565
N10 C18 H18A 108.7 . .
N3 C18 H18A 108.7 16_565 .
N10 C18 H18B 108.7 . .
N3 C18 H18B 108.7 16_565 .
H18A C18 H18B 107.6 . .
N12 C19 N1 114.5(8) . 16_565
N12 C19 H19A 108.6 . .
N1 C19 H19A 108.6 16_565 .
N12 C19 H19B 108.6 . .
N1 C19 H19B 108.6 16_565 .
H19A C19 H19B 107.6 . .
C1' N1' C2' 111.6(12) . .
C1' N1' C19' 124.0(11) . 16_565
C2' N1' C19' 123.8(13) . 16_565
C1' N2' C3' 113.2(13) . .
C1' N2' C5' 119.2(12) . .
C3' N2' C5' 127.2(13) . .
C4' N3' C18' 122.3(13) . 16_565
C4' N3' C2' 112.2(12) . .
C18' N3' C2' 122.3(12) 16_565 .
C4' N4' C6' 122.1(12) . .
C4' N4' C3' 111.2(13) . .
C6' N4' C3' 125.2(14) . .
C7' N5' C5' 122.5(13) . .
C7' N5' C8' 113.4(14) . .
C5' N5' C8' 124.1(15) . .
C7' N6' C11' 122.9(12) . .
C7' N6' C9' 115.3(14) . .
C11' N6' C9' 121.6(14) . .
C10' N7' C6' 121.9(13) . .
C10' N7' C8' 107.4(13) . .
C6' N7' C8' 130.5(14) . .
C10' N8' C9' 114.0(13) . .
C10' N8' C12' 117.6(12) . .
C9' N8' C12' 128.3(13) . .
C13' N9' C15' 113.7(12) . .
C13' N9' C11' 121.8(13) . .
C15' N9' C11' 123.5(13) . .
C13' N10' C18' 124.2(11) . .
C13' N10' C16' 111.0(11) . .
C18' N10' C16' 124.2(12) . .
C17' N11' C12' 124.8(11) . .
C17' N11' C15' 113.8(12) . .
C12' N11' C15' 119.7(12) . .
C17' N12' C19' 119.5(12) . .
C17' N12' C16' 114.3(12) . .
C19' N12' C16' 122.2(10) . .
O1' C1' N1' 126.7(14) . .
O1' C1' N2' 124.8(14) . .
N1' C1' N2' 107.5(11) . .
N1' C2' N3' 114.9(11) . .
N1' C2' C3' 103.6(10) . .
N3' C2' C3' 101.9(11) . .
N1' C2' H2' 111.9 . .
N3' C2' H2' 111.9 . .
C3' C2' H2' 111.9 . .
N2' C3' N4' 117.5(14) . .
N2' C3' C2' 103.7(10) . .
N4' C3' C2' 105.6(11) . .
N2' C3' H3' 109.9 . .
N4' C3' H3' 109.9 . .
C2' C3' H3' 109.9 . .
O2' C4' N4' 128.4(16) . .
O2' C4' N3' 123.4(17) . .
N4' C4' N3' 107.8(13) . .
N5' C5' N2' 118.9(12) . .
N5' C5' H5'1 107.6 . .
N2' C5' H5'1 107.6 . .
N5' C5' H5'2 107.6 . .
N2' C5' H5'2 107.6 . .
H5'1 C5' H5'2 107.0 . .
N7' C6' N4' 113.4(13) . .
N7' C6' H6'1 108.9 . .
N4' C6' H6'1 108.9 . .
N7' C6' H6'2 108.9 . .
N4' C6' H6'2 108.9 . .
H6'1 C6' H6'2 107.7 . .
O3' C7' N6' 127.1(19) . .
O3' C7' N5' 124.8(17) . .
N6' C7' N5' 105.7(14) . .
N5' C8' N7' 113.0(13) . .
N5' C8' C9' 103.7(12) . .
N7' C8' C9' 107.2(12) . .
N5' C8' H8' 110.9 . .
N7' C8' H8' 110.9 . .
C9' C8' H8' 110.9 . .
N8' C9' N6' 118.3(15) . .
N8' C9' C8' 101.6(11) . .
N6' C9' C8' 101.8(12) . .
N8' C9' H9' 111.4 . .
N6' C9' H9' 111.4 . .
C8' C9' H9' 111.4 . .
O4' C10' N8' 126.7(18) . .
O4' C10' N7' 121.9(17) . .
N8' C10' N7' 109.4(12) . .
N6' C11' N9' 116.4(14) . .
N6' C11' H11C 108.2 . .
N9' C11' H11C 108.2 . .
N6' C11' H11D 108.2 . .
N9' C11' H11D 108.2 . .
H11C C11' H11D 107.3 . .
N11' C12' N8' 115.0(13) . .
N11' C12' H12C 108.5 . .
N8' C12' H12C 108.5 . .
N11' C12' H12D 108.5 . .
N8' C12' H12D 108.5 . .
H12C C12' H12D 107.5 . .
O5' C13' N9' 126.6(17) . .
O5' C13' N10' 125.6(14) . .
N9' C13' N10' 107.8(12) . .
N9' C15' N11' 115.8(12) . .
N9' C15' C16' 103.1(10) . .
N11' C15' C16' 101.5(9) . .
N9' C15' H15' 111.9 . .
N11' C15' H15' 111.9 . .
C16' C15' H15' 111.9 . .
N12' C16' N10' 113.9(11) . .
N12' C16' C15' 103.2(10) . .
N10' C16' C15' 103.9(10) . .
N12' C16' H16' 111.7 . .
N10' C16' H16' 111.7 . .
C15' C16' H16' 111.7 . .
O6' C17' N11' 126.0(13) . .
O6' C17' N12' 126.9(13) . .
N11' C17' N12' 107.1(12) . .
N10' C18' N3' 116.9(11) . 16_565
N10' C18' H18C 108.1 . .
N3' C18' H18C 108.1 16_565 .
N10' C18' H18D 108.1 . .
N3' C18' H18D 108.1 16_565 .
H18C C18' H18D 107.3 . .
N12' C19' N1' 111.8(12) . 16_565
N12' C19' H19C 109.2 . .
N1' C19' H19C 109.2 16_565 .
N12' C19' H19D 109.2 . .
N1' C19' H19D 109.2 16_565 .
H19C C19' H19D 107.9 . .
O2C C1C O1C 176.3(9) . .
O3C C2C O4C 179.1(8) . .
O5C C3C O6C 159(4) . .

loop_
_geom_bond_atom_site_label_1
_geom_bond_atom_site_label_2
_geom_bond_distance
_geom_bond_site_symmetry_2
O1 C1 1.219(11) .
O2 C4 1.224(10) .
O3 C7 1.220(10) .
O4 C10 1.233(12) .
O5 C13 1.244(13) .
O6 C17 1.230(12) .
N1 C1 1.367(14) .
N1 C2 1.450(9) .
N1 C19 1.453(12) 16_565
N2 C1 1.379(11) .
N2 C3 1.418(11) .
N2 C5 1.440(13) .
N3 C4 1.384(11) .
N3 C2 1.442(11) .
N3 C18 1.455(10) 16_565
N4 C4 1.358(11) .
N4 C6 1.437(10) .
N4 C3 1.439(9) .
N5 C7 1.361(12) .
N5 C5 1.451(10) .
N5 C8 1.429(10) .
N6 C7 1.362(12) .
N6 C11 1.463(12) .
N6 C9 1.446(11) .
N7 C10 1.417(10) .
N7 C6 1.426(11) .
N7 C8 1.447(11) .
N8 C10 1.346(13) .
N8 C9 1.422(12) .
N8 C12 1.454(10) .
N9 C13 1.341(12) .
N9 C15 1.432(11) .
N9 C11 1.442(11) .
N10 C13 1.402(13) .
N10 C18 1.427(11) .
N10 C16 1.458(9) .
N11 C17 1.356(13) .
N11 C12 1.452(11) .
N11 C15 1.459(9) .
N12 C17 1.347(10) .
N12 C19 1.408(13) .
N12 C16 1.427(11) .
C2 C3 1.542(11) .
C2 H2 1.0000 .
C3 H3 1.0000 .
C5 H5A 0.9900 .
C5 H5B 0.9900 .
C6 H6A 0.9900 .
C6 H6B 0.9900 .
C8 C9 1.556(9) .
C8 H8 1.0000 .
C9 H9 1.0000 .
C11 H11A 0.9900 .
C11 H11B 0.9900 .
C12 H12A 0.9900 .
C12 H12B 0.9900 .
C15 C16 1.547(11) .
C15 H15 1.0000 .
C16 H16 1.0000 .
C18 N3 1.455(10) 16_565
C18 H18A 0.9900 .
C18 H18B 0.9900 .
C19 N1 1.453(12) 16_565
C19 H19A 0.9900 .
C19 H19B 0.9900 .
O1' C1' 1.230(13) .
O2' C4' 1.238(14) .
O3' C7' 1.228(14) .
O4' C10' 1.234(14) .
O5' C13' 1.241(14) .
O6' C17' 1.226(15) .
N1' C1' 1.366(14) .
N1' C2' 1.461(13) .
N1' C19' 1.50(2) 16_565
N2' C1' 1.379(15) .
N2' C3' 1.417(14) .
N2' C5' 1.458(17) .
N3' C4' 1.394(15) .
N3' C18' 1.415(17) 16_565
N3' C2' 1.447(13) .
N4' C4' 1.349(15) .
N4' C6' 1.429(15) .
N4' C3' 1.442(14) .
N5' C7' 1.365(15) .
N5' C5' 1.447(17) .
N5' C8' 1.445(15) .
N6' C7' 1.359(16) .
N6' C11' 1.431(16) .
N6' C9' 1.439(13) .
N7' C10' 1.413(15) .
N7' C6' 1.422(16) .
N7' C8' 1.444(14) .
N8' C10' 1.342(15) .
N8' C9' 1.427(15) .
N8' C12' 1.424(14) .
N9' C13' 1.341(15) .
N9' C15' 1.438(14) .
N9' C11' 1.440(15) .
N10' C13' 1.397(16) .
N10' C18' 1.438(15) .
N10' C16' 1.448(14) .
N11' C17' 1.337(12) .
N11' C12' 1.442(15) .
N11' C15' 1.475(14) .
N12' C17' 1.350(15) .
N12' C19' 1.415(13) .
N12' C16' 1.434(12) .
C2' C3' 1.530(16) .
C2' H2' 1.0000 .
C3' H3' 1.0000 .
C5' H5'1 0.9900 .
C5' H5'2 0.9900 .
C6' H6'1 0.9900 .
C6' H6'2 0.9900 .
C8' C9' 1.533(17) .
C8' H8' 1.0000 .
C9' H9' 1.0000 .
C11' H11C 0.9900 .
C11' H11D 0.9900 .
C12' H12C 0.9900 .
C12' H12D 0.9900 .
C15' C16' 1.537(16) .
C15' H15' 1.0000 .
C16' H16' 1.0000 .
C18' N3' 1.415(17) 16_565
C18' H18C 0.9900 .
C18' H18D 0.9900 .
C19' N1' 1.50(2) 16_565
C19' H19C 0.9900 .
C19' H19D 0.9900 .
C1C O2C 1.129(7) .
C1C O1C 1.214(8) .
C2C O3C 1.125(6) .
C2C O4C 1.133(7) .
C3C O5C 1.241(10) .
C3C O6C 1.246(11) .
